data_7238268
loop_
_publ_author_name
'Chen, Shuo-ping'
'Zhang, Yu-qin'
'Hu, Le'
'He, Hong-zhen'
'Yuan, Liang-jie'

_publ_section_title
;
 Hydrogen-bonded assembly of aminophosphonic anions: different 1D, 2D and
 3D supramolecular architectures
;
_journal_issue 10
_journal_name_full CrystEngComm
_journal_page_first 3327
_journal_paper_doi 10.1039/c003756g
_journal_volume 12
_journal_year 2010
_chemical_formula_sum 'C5 H21 N3 O7 P2'
_chemical_formula_weight 297.19
_space_group_IT_number 14
_space_group_name_Hall '-P 2yn'
_space_group_name_H-M_alt 'P 1 21/n 1'
_symmetry_cell_setting monoclinic
_symmetry_space_group_name_H-M 'P 1 21/n 1'
_atom_sites_solution_hydrogens geom
_atom_sites_solution_primary direct
_atom_sites_solution_secondary difmap
_audit_creation_method SHELXL-97
_cell_angle_alpha 90.00
_cell_angle_beta 103.3600(10)
_cell_angle_gamma 90.00
_cell_formula_units_Z 4
_cell_length_a 9.9533(8)
_cell_length_b 6.9947(6)
_cell_length_c 18.0126(15)
_cell_measurement_reflns_used 5609
_cell_measurement_temperature 273(2)
_cell_measurement_theta_max 29.70
_cell_measurement_theta_min 2.32
_cell_volume 1220.11(18)
_computing_cell_refinement 'Bruker SMART'
_computing_data_collection 'Bruker SMART'
_computing_data_reduction 'Bruker SAINT'
_computing_molecular_graphics 'Bruker SHELXTL'
_computing_publication_material 'Bruker SHELXTL'
_computing_structure_refinement 'SHELXL-97 (Sheldrick, 1997)'
_computing_structure_solution 'SHELXS-97 (Sheldrick, 1990)'
_diffrn_ambient_temperature 273(2)
_diffrn_measured_fraction_theta_full 0.996
_diffrn_measured_fraction_theta_max 0.996
_diffrn_measurement_device_type 'CCD area detector'
_diffrn_measurement_method 'phi and omega scans'
_diffrn_radiation_monochromator graphite
_diffrn_radiation_source 'fine-focus sealed tube'
_diffrn_radiation_type MoK\a
_diffrn_radiation_wavelength 0.71073
_diffrn_reflns_av_R_equivalents 0.0140
_diffrn_reflns_av_sigmaI/netI 0.0170
_diffrn_reflns_limit_h_max 13
_diffrn_reflns_limit_h_min -11
_diffrn_reflns_limit_k_max 7
_diffrn_reflns_limit_k_min -9
_diffrn_reflns_limit_l_max 23
_diffrn_reflns_limit_l_min -23
_diffrn_reflns_number 7760
_diffrn_reflns_theta_full 28.00
_diffrn_reflns_theta_max 28.00
_diffrn_reflns_theta_min 2.15
_exptl_absorpt_coefficient_mu 0.386
_exptl_absorpt_correction_T_max 0.9165
_exptl_absorpt_correction_T_min 0.8930
_exptl_absorpt_correction_type multi-scan
_exptl_absorpt_process_details SADABS
_exptl_crystal_colour colorless
_exptl_crystal_density_diffrn 1.618
_exptl_crystal_density_method 'not measured'
_exptl_crystal_description block
_exptl_crystal_F_000 632
_exptl_crystal_size_max 0.30
_exptl_crystal_size_mid 0.25
_exptl_crystal_size_min 0.23
_refine_diff_density_max 0.438
_refine_diff_density_min -0.273
_refine_diff_density_rms 0.057
_refine_ls_extinction_coef 0.0099(13)
_refine_ls_extinction_expression Fc^*^=kFc[1+0.001xFc^2^\l^3^/sin(2\q)]^-1/4^
_refine_ls_extinction_method SHELXL
_refine_ls_goodness_of_fit_ref 1.094
_refine_ls_hydrogen_treatment mixed
_refine_ls_matrix_type full
_refine_ls_number_parameters 172
_refine_ls_number_reflns 2930
_refine_ls_number_restraints 3
_refine_ls_restrained_S_all 1.094
_refine_ls_R_factor_all 0.0283
_refine_ls_R_factor_gt 0.0265
_refine_ls_shift/su_max 0.039
_refine_ls_shift/su_mean 0.004
_refine_ls_structure_factor_coef Fsqd
_refine_ls_weighting_details 'calc w=1/[\s^2^(Fo^2^)+(0.0471P)^2^+0.4344P] where P=(Fo^2^+2Fc^2^)/3'
_refine_ls_weighting_scheme calc
_refine_ls_wR_factor_gt 0.0798
_refine_ls_wR_factor_ref 0.0809
_reflns_number_gt 2737
_reflns_number_total 2930
_reflns_threshold_expression >2sigma(I)
_cod_data_source_file c003756g.txt
_cod_data_source_block 81201csp_0m
_cod_depositor_comments
;
The following automatic conversions were performed:

data item '_exptl_absorpt_correction_type' value 'Multi-scan' was
changed to 'multi-scan' in accordance with the
/home/saulius/struct/COD-crude-data/automatic-downloads/DataCite-retrospective/RSC/depositions/lib/dictionaries/cif_core.dic
dictionary named 'cif_core.dic' version 2.4.2 last updated on
2011-04-26.

Automatic conversion script
Id: cif_fix_values 6909 2019-04-08 15:41:33Z antanas 
;
_cod_original_sg_symbol_H-M P2(1)/n
_cod_database_code 7238268

loop_
_symmetry_equiv_pos_as_xyz
'x, y, z'
'-x+1/2, y+1/2, -z+1/2'
'-x, -y, -z'
'x-1/2, -y-1/2, z-1/2'

loop_
_atom_site_label
_atom_site_type_symbol
_atom_site_fract_x
_atom_site_fract_y
_atom_site_fract_z
_atom_site_U_iso_or_equiv
_atom_site_adp_type
_atom_site_occupancy
_atom_site_symmetry_multiplicity
_atom_site_calc_flag
_atom_site_refinement_flags
C1 C 0.87808(13) 0.75394(17) 0.17620(7) 0.0146(2) Uani 1 1 d .
C2 C 0.95349(14) 0.6002(2) 0.14060(8) 0.0222(3) Uani 1 1 d .
H2A H 1.0508 0.6076 0.1627 0.033 Uiso 1 1 calc R
H2B H 0.9369 0.6206 0.0865 0.033 Uiso 1 1 calc R
H2C H 0.9200 0.4761 0.1503 0.033 Uiso 1 1 calc R
C3 C 0.69746(18) 0.4663(2) 0.94304(9) 0.0310(3) Uani 1 1 d .
H3A H 0.6096 0.4654 0.9071 0.046 Uiso 1 1 calc R
H3B H 0.7685 0.4995 0.9173 0.046 Uiso 1 1 calc R
H3C H 0.6958 0.5586 0.9823 0.046 Uiso 1 1 calc R
C4 C 0.72642(15) 0.27034(19) 0.97843(8) 0.0215(3) Uani 1 1 d .
H4 H 0.8215 0.2667 1.0092 0.026 Uiso 1 1 calc R
C5 C 0.70939(15) 0.1191(2) 0.91626(8) 0.0235(3) Uani 1 1 d .
H5A H 0.6117 0.0984 0.8949 0.028 Uiso 1 1 calc R
H5B H 0.7500 0.1657 0.8757 0.028 Uiso 1 1 calc R
H1W1 H 0.2819(18) 0.676(3) 0.2919(13) 0.059(7) Uiso 1 1 d D
H2W1 H 0.189(2) 0.830(2) 0.2777(11) 0.042(6) Uiso 1 1 d D
H3 H 0.858(2) 1.201(3) 0.2175(8) 0.056(7) Uiso 1 1 d D
N1 N 0.90995(11) 0.71753(16) 0.26162(6) 0.0172(2) Uani 1 1 d .
H1A H 0.8769 0.6037 0.2705 0.026 Uiso 1 1 calc R
H1B H 0.8707 0.8080 0.2842 0.026 Uiso 1 1 calc R
H1C H 1.0009 0.7196 0.2801 0.026 Uiso 1 1 calc R
N2 N 0.77452(13) -0.06504(17) 0.94454(7) 0.0240(2) Uani 1 1 d .
H2D H 0.8659 -0.0512 0.9570 0.036 Uiso 1 1 calc R
H2E H 0.7516 -0.1533 0.9082 0.036 Uiso 1 1 calc R
H2F H 0.7453 -0.1015 0.9855 0.036 Uiso 1 1 calc R
N3 N 0.62885(13) 0.23334(16) 1.02920(6) 0.0212(2) Uani 1 1 d .
H3D H 0.6375 0.3255 1.0640 0.032 Uiso 1 1 calc R
H3E H 0.6487 0.1211 1.0524 0.032 Uiso 1 1 calc R
H3F H 0.5425 0.2315 1.0012 0.032 Uiso 1 1 calc R
O1 O 0.62762(9) 0.83240(13) 0.20265(5) 0.0187(2) Uani 1 1 d .
O2 O 0.64635(10) 0.83318(14) 0.06487(5) 0.0200(2) Uani 1 1 d .
O3 O 0.65590(10) 0.51963(13) 0.13752(5) 0.0197(2) Uani 1 1 d .
O4 O 0.84227(10) 1.14030(13) 0.17611(5) 0.0203(2) Uani 1 1 d D
O5 O 0.96098(10) 1.00131(14) 0.08022(5) 0.0225(2) Uani 1 1 d .
O6 O 1.08379(10) 1.01096(14) 0.22140(6) 0.0227(2) Uani 1 1 d .
O1W O 0.21599(12) 0.73359(17) 0.30508(7) 0.0322(3) Uani 1 1 d D
P1 P 0.68703(3) 0.73188(4) 0.141935(17) 0.01382(10) Uani 1 1 d .
P2 P 0.95063(3) 0.99149(4) 0.161641(17) 0.01456(10) Uani 1 1 d .

loop_
_atom_site_aniso_label
_atom_site_aniso_U_11
_atom_site_aniso_U_22
_atom_site_aniso_U_33
_atom_site_aniso_U_23
_atom_site_aniso_U_13
_atom_site_aniso_U_12
C1 0.0161(6) 0.0131(5) 0.0144(5) 0.0002(4) 0.0032(4) 0.0005(4)
C2 0.0229(6) 0.0177(6) 0.0273(6) -0.0036(5) 0.0086(5) 0.0030(5)
C3 0.0392(9) 0.0195(7) 0.0361(8) 0.0055(6) 0.0126(7) 0.0018(6)
C4 0.0235(6) 0.0187(6) 0.0224(6) 0.0002(5) 0.0057(5) -0.0003(5)
C5 0.0284(7) 0.0222(7) 0.0199(6) -0.0006(5) 0.0055(5) 0.0045(5)
N1 0.0176(5) 0.0173(5) 0.0162(5) 0.0031(4) 0.0026(4) -0.0006(4)
N2 0.0268(6) 0.0192(6) 0.0245(5) -0.0032(5) 0.0031(5) 0.0000(5)
N3 0.0267(6) 0.0184(5) 0.0181(5) -0.0001(4) 0.0045(4) 0.0008(4)
O1 0.0207(4) 0.0168(4) 0.0200(4) -0.0015(3) 0.0076(3) 0.0011(3)
O2 0.0217(4) 0.0209(5) 0.0159(4) 0.0034(3) 0.0010(3) -0.0005(4)
O3 0.0231(5) 0.0135(4) 0.0219(5) -0.0018(3) 0.0041(4) -0.0033(3)
O4 0.0211(5) 0.0162(5) 0.0230(5) -0.0025(4) 0.0037(4) 0.0025(3)
O5 0.0254(5) 0.0262(5) 0.0174(4) 0.0021(4) 0.0079(4) -0.0020(4)
O6 0.0181(5) 0.0217(5) 0.0245(5) 0.0045(4) -0.0028(4) -0.0030(4)
O1W 0.0339(6) 0.0352(6) 0.0292(6) 0.0108(5) 0.0108(5) 0.0156(5)
P1 0.01504(17) 0.01231(16) 0.01374(16) -0.00016(10) 0.00254(11) -0.00074(10)
P2 0.01482(17) 0.01390(17) 0.01474(17) 0.00164(11) 0.00300(12) -0.00061(10)

loop_
_atom_type_symbol
_atom_type_description
_atom_type_scat_dispersion_real
_atom_type_scat_dispersion_imag
_atom_type_scat_source
C C 0.0033 0.0016 'International Tables Vol C Tables 4.2.6.8 and 6.1.1.4'
H H 0.0000 0.0000 'International Tables Vol C Tables 4.2.6.8 and 6.1.1.4'
N N 0.0061 0.0033 'International Tables Vol C Tables 4.2.6.8 and 6.1.1.4'
O O 0.0106 0.0060 'International Tables Vol C Tables 4.2.6.8 and 6.1.1.4'
P P 0.1023 0.0942 'International Tables Vol C Tables 4.2.6.8 and 6.1.1.4'

loop_
_geom_angle_atom_site_label_1
_geom_angle_atom_site_label_2
_geom_angle_atom_site_label_3
_geom_angle
N1 C1 C2 107.34(10)
N1 C1 P2 107.25(8)
C2 C1 P2 108.96(9)
N1 C1 P1 106.24(8)
C2 C1 P1 111.32(8)
P2 C1 P1 115.34(6)
C1 C2 H2A 109.5
C1 C2 H2B 109.5
H2A C2 H2B 109.5
C1 C2 H2C 109.5
H2A C2 H2C 109.5
H2B C2 H2C 109.5
C4 C3 H3A 109.5
C4 C3 H3B 109.5
H3A C3 H3B 109.5
C4 C3 H3C 109.5
H3A C3 H3C 109.5
H3B C3 H3C 109.5
N3 C4 C3 109.02(12)
N3 C4 C5 110.52(11)
C3 C4 C5 110.02(12)
N3 C4 H4 109.1
C3 C4 H4 109.1
C5 C4 H4 109.1
N2 C5 C4 112.75(11)
N2 C5 H5A 109.0
C4 C5 H5A 109.0
N2 C5 H5B 109.0
C4 C5 H5B 109.0
H5A C5 H5B 107.8
C1 N1 H1A 109.5
C1 N1 H1B 109.5
H1A N1 H1B 109.5
C1 N1 H1C 109.5
H1A N1 H1C 109.5
H1B N1 H1C 109.5
C5 N2 H2D 109.5
C5 N2 H2E 109.5
H2D N2 H2E 109.5
C5 N2 H2F 109.5
H2D N2 H2F 109.5
H2E N2 H2F 109.5
C4 N3 H3D 109.5
C4 N3 H3E 109.5
H3D N3 H3E 109.5
C4 N3 H3F 109.5
H3D N3 H3F 109.5
H3E N3 H3F 109.5
P2 O4 H3 119.2(17)
H1W1 O1W H2W1 112(2)
O3 P1 O2 113.51(5)
O3 P1 O1 112.33(5)
O2 P1 O1 111.81(5)
O3 P1 C1 106.20(5)
O2 P1 C1 107.36(5)
O1 P1 C1 104.98(5)
O5 P2 O6 116.58(6)
O5 P2 O4 109.84(6)
O6 P2 O4 110.32(6)
O5 P2 C1 107.29(6)
O6 P2 C1 106.66(5)
O4 P2 C1 105.47(5)

loop_
_geom_bond_atom_site_label_1
_geom_bond_atom_site_label_2
_geom_bond_distance
C1 N1 1.5189(15)
C1 C2 1.5343(17)
C1 P2 1.8544(12)
C1 P1 1.8650(13)
C2 H2A 0.9600
C2 H2B 0.9600
C2 H2C 0.9600
C3 C4 1.5114(19)
C3 H3A 0.9600
C3 H3B 0.9600
C3 H3C 0.9600
C4 N3 1.5023(17)
C4 C5 1.5214(18)
C4 H4 0.9800
C5 N2 1.4784(18)
C5 H5A 0.9700
C5 H5B 0.9700
N1 H1A 0.8900
N1 H1B 0.8900
N1 H1C 0.8900
N2 H2D 0.8900
N2 H2E 0.8900
N2 H2F 0.8900
N3 H3D 0.8900
N3 H3E 0.8900
N3 H3F 0.8900
O1 P1 1.5293(9)
O2 P1 1.5275(9)
O3 P1 1.5150(9)
O4 P2 1.5635(10)
O4 H3 0.841(10)
O5 P2 1.4954(10)
O6 P2 1.5081(10)
O1W H1W1 0.848(10)
O1W H2W1 0.841(9)

loop_
_geom_hbond_atom_site_label_D
_geom_hbond_atom_site_label_H
_geom_hbond_atom_site_label_A
_geom_hbond_distance_DH
_geom_hbond_distance_HA
_geom_hbond_distance_DA
_geom_hbond_angle_DHA
_geom_hbond_site_symmetry_A
N3 H3F O2 0.89 2.03 2.9061(15) 167.7 3_666
N3 H3E O4 0.89 2.59 3.0563(15) 113.5 1_546
N3 H3E O2 0.89 2.03 2.8680(15) 157.1 1_546
N3 H3D O3 0.89 1.88 2.7653(14) 179.9 1_556
N2 H2F O2 0.89 1.97 2.8479(16) 169.3 1_546
N2 H2E O1W 0.89 1.89 2.7136(16) 152.2 4_666
N2 H2D O5 0.89 2.23 2.7453(15) 116.2 1_546
N2 H2D O5 0.89 2.02 2.8055(16) 146.7 3_766
N1 H1C O1W 0.89 2.09 2.9669(17) 170.5 1_655
N1 H1B O3 0.89 2.10 2.9573(14) 160.7 2_655
N1 H1A O4 0.89 2.59 3.0254(15) 110.9 2_645
N1 H1A O1 0.89 1.96 2.8147(14) 160.1 2_645
O4 H3 O1 0.841(10) 1.685(10) 2.5223(13) 174(3) 2_655
O1W H2W1 O6 0.841(9) 1.799(11) 2.6174(14) 164(2) 1_455
O1W H1W1 O6 0.848(10) 1.825(11) 2.6576(15) 167(2) 2_645

loop_
_geom_torsion_atom_site_label_1
_geom_torsion_atom_site_label_2
_geom_torsion_atom_site_label_3
_geom_torsion_atom_site_label_4
_geom_torsion
N3 C4 C5 N2 -76.49(15)
C3 C4 C5 N2 163.06(12)
N1 C1 P1 O3 -77.67(8)
C2 C1 P1 O3 38.88(10)
P2 C1 P1 O3 163.67(6)
N1 C1 P1 O2 160.60(7)
C2 C1 P1 O2 -82.86(9)
P2 C1 P1 O2 41.94(8)
N1 C1 P1 O1 41.49(9)
C2 C1 P1 O1 158.03(9)
P2 C1 P1 O1 -77.17(7)
N1 C1 P2 O5 162.04(8)
C2 C1 P2 O5 46.15(10)
P1 C1 P2 O5 -79.86(8)
N1 C1 P2 O6 36.42(9)
C2 C1 P2 O6 -79.47(10)
P1 C1 P2 O6 154.53(7)
N1 C1 P2 O4 -80.89(9)
C2 C1 P2 O4 163.22(8)
P1 C1 P2 O4 37.21(8)
